data_7219856
loop_
_publ_author_name
'Calahorro, Antonio J.'
'San Sebasti\'an, Eider'
'Salinas-Castillo, Alfonso'
'Seco, Jose M.'
'Mendicute-Fierro, Claudio'
'Fern\'andez, Bel\'en'
'Rodr\'iguez-Di\'eguez, Antonio'

_publ_section_title
;
 Effect of \p--\p stacking interactions on the emission properties of
 cadmium metal--organic frameworks based on
 1,4-bis(4-pyridyl)-2,3-diaza-1,3-butadiene
;
_journal_issue 19
_journal_name_full CrystEngComm
_journal_page_first 3659
_journal_paper_doi 10.1039/C5CE00010F
_journal_volume 17
_journal_year 2015
_chemical_formula_sum 'C17 H18 N4 O4'
_chemical_formula_weight 342.35
_chemical_name_systematic
;
 ?
;
_space_group_IT_number 15
_symmetry_cell_setting monoclinic
_symmetry_space_group_name_Hall '-C 2yc'
_symmetry_space_group_name_H-M 'C 1 2/c 1'
_atom_sites_solution_hydrogens geom
_atom_sites_solution_primary direct
_atom_sites_solution_secondary difmap
_audit_creation_method SHELXL-97
_audit_update_record
;
2014-11-04 deposited with the CCDC.
2015-03-10 downloaded from the CCDC.
;
_cell_angle_alpha 90.00
_cell_angle_beta 117.50(3)
_cell_angle_gamma 90.00
_cell_formula_units_Z 8
_cell_length_a 40.33(9)
_cell_length_b 4.629(13)
_cell_length_c 20.38(5)
_cell_measurement_reflns_used 1819
_cell_measurement_temperature 100(2)
_cell_measurement_theta_max 24.56
_cell_measurement_theta_min 2.34
_cell_volume 3375(15)
_computing_cell_refinement 'Bruker smart'
_computing_data_collection 'Bruker smart'
_computing_data_reduction 'Bruker smart'
_computing_molecular_graphics 'Bruker SHELXTL'
_computing_publication_material 'SHELXL-97 (Sheldrick, 1997)'
_computing_structure_refinement 'SHELXL-97 (Sheldrick, 1997)'
_computing_structure_solution 'SHELXL-97 (Sheldrick, 1990)'
_diffrn_ambient_temperature 100(2)
_diffrn_measured_fraction_theta_full 0.846
_diffrn_measured_fraction_theta_max 0.846
_diffrn_measurement_device_type 'Bruker Axs APEX automatic diffractometer'
_diffrn_measurement_method 'phi and omega scans'
_diffrn_radiation_monochromator graphite
_diffrn_radiation_source 'fine-focus sealed tube'
_diffrn_radiation_type MoK\a
_diffrn_radiation_wavelength 0.71069
_diffrn_reflns_av_R_equivalents 0.0765
_diffrn_reflns_av_sigmaI/netI 0.1183
_diffrn_reflns_limit_h_max 32
_diffrn_reflns_limit_h_min -27
_diffrn_reflns_limit_k_max 4
_diffrn_reflns_limit_k_min -1
_diffrn_reflns_limit_l_max 20
_diffrn_reflns_limit_l_min -19
_diffrn_reflns_number 2480
_diffrn_reflns_theta_full 20.84
_diffrn_reflns_theta_max 20.84
_diffrn_reflns_theta_min 2.00
_exptl_absorpt_coefficient_mu 0.098
_exptl_absorpt_correction_T_max 0.745
_exptl_absorpt_correction_T_min 0.509
_exptl_absorpt_correction_type empirical
_exptl_absorpt_process_details 'Bruker SADABS (Bruker, 1999)'
_exptl_crystal_colour yellow
_exptl_crystal_density_diffrn 1.347
_exptl_crystal_density_method 'not measured'
_exptl_crystal_description prismatic
_exptl_crystal_F_000 1440
_exptl_crystal_size_max 0.16
_exptl_crystal_size_mid 0.12
_exptl_crystal_size_min 0.10
_refine_diff_density_max 0.281
_refine_diff_density_min -0.288
_refine_diff_density_rms 0.067
_refine_ls_extinction_method none
_refine_ls_goodness_of_fit_ref 0.991
_refine_ls_hydrogen_treatment mixed
_refine_ls_matrix_type full
_refine_ls_number_parameters 234
_refine_ls_number_reflns 1506
_refine_ls_number_restraints 2
_refine_ls_restrained_S_all 0.990
_refine_ls_R_factor_all 0.1474
_refine_ls_R_factor_gt 0.0772
_refine_ls_shift/su_max 0.000
_refine_ls_shift/su_mean 0.000
_refine_ls_structure_factor_coef Fsqd
_refine_ls_weighting_details
;
calc w=1/[\s^2^(Fo^2^)+(0.0929P)^2^+0.0000P] where P=(Fo^2^+2Fc^2^)/3
;
_refine_ls_weighting_scheme calc
_refine_ls_wR_factor_gt 0.1756
_refine_ls_wR_factor_ref 0.2322
_reflns_number_gt 770
_reflns_number_total 1506
_reflns_threshold_expression >2sigma(I)
_cod_data_source_file c5ce00010f2.cif
_cod_data_source_block a21061_0m
_cod_depositor_comments
;
The following automatic conversions were performed:

'_symmetry_cell_setting' value 'Monoclinic' changed to 'monoclinic'
according to
/usr/data/users/saulius/crontab/automatic-downloads/rss-feeds/RSC/lib/dictionaries/cif_core.dic
dictionary named 'cif_core.dic' version 2.4.2 from 2011-04-26.

'_exptl_absorpt_correction_type' value 'Empirical' changed to
'empirical' according to
/usr/data/users/saulius/crontab/automatic-downloads/rss-feeds/RSC/lib/dictionaries/cif_core.dic
dictionary named 'cif_core.dic' version 2.4.2 from 2011-04-26.

Automatic conversion script
Id: cif_fix_values 3105 2015-03-04 15:46:00Z robertas 

 Adding full bibliography for 7219850--7219856.cif.
;
_cod_original_sg_symbol_H-M C2/c
_cod_database_code 7219856

loop_
_symmetry_equiv_pos_as_xyz
'x, y, z'
'-x, y, -z+1/2'
'x+1/2, y+1/2, z'
'-x+1/2, y+1/2, -z+1/2'
'-x, -y, -z'
'x, -y, z-1/2'
'-x+1/2, -y+1/2, -z'
'x+1/2, -y+1/2, z-1/2'

loop_
_atom_site_label
_atom_site_type_symbol
_atom_site_fract_x
_atom_site_fract_y
_atom_site_fract_z
_atom_site_U_iso_or_equiv
_atom_site_adp_type
_atom_site_occupancy
_atom_site_symmetry_multiplicity
_atom_site_calc_flag
_atom_site_refinement_flags
C1A C 0.7662(3) 0.0857(19) 0.5929(5) 0.038(3) Uani 1 1 d .
H1A H 0.7541 0.0012 0.5463 0.045 Uiso 1 1 calc R
C1B C 0.8197(3) 0.9162(19) 0.4544(5) 0.036(3) Uani 1 1 d .
C2A C 0.7940(2) 0.2900(19) 0.6063(4) 0.033(3) Uani 1 1 d .
H2A H 0.8008 0.3367 0.5697 0.039 Uiso 1 1 calc R
C2B C 0.8538(3) 1.1013(19) 0.4656(5) 0.043(3) Uani 1 1 d .
H2B1 H 0.8706 0.9821 0.4552 0.051 Uiso 1 1 calc R
H2B2 H 0.8452 1.2570 0.4297 0.051 Uiso 1 1 calc R
C3A C 0.8113(2) 0.4219(18) 0.6749(4) 0.032(3) Uani 1 1 d .
C3B C 0.8758(3) 1.2317(19) 0.5425(5) 0.044(3) Uani 1 1 d .
H3B1 H 0.8828 1.0785 0.5790 0.052 Uiso 1 1 calc R
H3B2 H 0.8598 1.3647 0.5515 0.052 Uiso 1 1 calc R
C4A C 0.8012(3) 0.3384(18) 0.7290(5) 0.038(3) Uani 1 1 d .
H4A H 0.8124 0.4210 0.7759 0.045 Uiso 1 1 calc R
C4B C 0.9114(3) 1.3935(19) 0.5534(4) 0.038(3) Uani 1 1 d .
H4B1 H 0.9059 1.5140 0.5107 0.046 Uiso 1 1 calc R
H4B2 H 0.9202 1.5168 0.5967 0.046 Uiso 1 1 calc R
C5A C 0.7741(2) 0.1300(19) 0.7105(5) 0.036(3) Uani 1 1 d .
H5A H 0.7678 0.0696 0.7468 0.044 Uiso 1 1 calc R
C5B C 0.9411(3) 1.1757(19) 0.5631(6) 0.044(3) Uani 1 1 d .
C6A C 0.8400(2) 0.6429(19) 0.6891(5) 0.037(3) Uani 1 1 d .
H6A H 0.8451 0.6999 0.6510 0.044 Uiso 1 1 calc R
C7A C 0.9033(3) 1.0785(18) 0.8170(5) 0.036(3) Uani 1 1 d .
H7A H 0.8998 1.0187 0.8569 0.043 Uiso 1 1 calc R
C8A C 0.9778(3) 1.6499(19) 0.9010(5) 0.039(3) Uani 1 1 d .
H8A H 0.9908 1.7422 0.9464 0.046 Uiso 1 1 calc R
C9A C 0.9519(3) 1.4392(19) 0.8945(5) 0.041(3) Uani 1 1 d .
H9A H 0.9482 1.3890 0.9349 0.049 Uiso 1 1 calc R
C10A C 0.9313(2) 1.3033(18) 0.8255(5) 0.035(3) Uani 1 1 d .
C11A C 0.9381(3) 1.3858(19) 0.7683(5) 0.038(3) Uani 1 1 d .
H11A H 0.9253 1.2989 0.7221 0.046 Uiso 1 1 calc R
C12A C 0.9645(3) 1.601(2) 0.7798(5) 0.046(3) Uani 1 1 d .
H12A H 0.9681 1.6610 0.7400 0.056 Uiso 1 1 calc R
N1A N 0.7562(2) 0.0074(15) 0.6431(4) 0.038(2) Uani 1 1 d .
N2A N 0.8581(2) 0.7589(15) 0.7533(4) 0.037(2) Uani 1 1 d .
N3A N 0.8841(2) 0.9702(16) 0.7522(4) 0.036(2) Uani 1 1 d .
N4A N 0.9850(2) 1.7262(15) 0.8468(4) 0.039(2) Uani 1 1 d .
O1B O 0.8006(2) 0.8431(15) 0.3840(3) 0.051(2) Uani 1 1 d D
O2B O 0.81326(18) 0.8522(13) 0.5042(3) 0.0465(19) Uani 1 1 d .
O3B O 0.94538(17) 1.0751(13) 0.5130(3) 0.048(2) Uani 1 1 d .
O4B O 0.9629(2) 1.1098(14) 0.6346(3) 0.047(2) Uani 1 1 d D
H4B H 0.978(2) 0.978(17) 0.636(6) 0.08(5) Uiso 1 1 d D
H1B H 0.7826(15) 0.730(14) 0.379(4) 0.02(3) Uiso 1 1 d D

loop_
_atom_site_aniso_label
_atom_site_aniso_U_11
_atom_site_aniso_U_22
_atom_site_aniso_U_33
_atom_site_aniso_U_23
_atom_site_aniso_U_13
_atom_site_aniso_U_12
C1A 0.042(8) 0.036(6) 0.021(6) -0.005(4) 0.002(5) 0.006(5)
C1B 0.054(9) 0.026(6) 0.026(6) 0.004(5) 0.017(6) 0.013(5)
C2A 0.035(7) 0.038(6) 0.031(6) -0.001(5) 0.020(5) -0.003(5)
C2B 0.039(7) 0.037(6) 0.052(7) 0.005(5) 0.021(5) 0.004(5)
C3A 0.044(7) 0.025(6) 0.025(6) 0.004(4) 0.015(5) -0.005(5)
C3B 0.048(9) 0.040(6) 0.044(6) -0.003(5) 0.022(5) 0.010(5)
C4A 0.054(8) 0.026(6) 0.036(6) -0.002(4) 0.023(5) -0.008(5)
C4B 0.056(8) 0.024(6) 0.030(6) -0.002(4) 0.015(5) -0.009(5)
C5A 0.049(8) 0.036(6) 0.029(6) 0.009(5) 0.022(5) 0.002(5)
C5B 0.061(9) 0.019(6) 0.036(7) 0.003(5) 0.010(6) -0.010(5)
C6A 0.045(7) 0.033(6) 0.024(6) 0.002(5) 0.009(5) 0.008(5)
C7A 0.049(7) 0.028(6) 0.034(6) -0.004(5) 0.023(5) 0.003(5)
C8A 0.042(8) 0.033(6) 0.039(6) 0.007(5) 0.017(5) 0.004(5)
C9A 0.066(8) 0.025(6) 0.033(6) 0.002(4) 0.024(5) 0.000(5)
C10A 0.035(7) 0.031(6) 0.034(6) 0.000(5) 0.013(5) 0.006(5)
C11A 0.050(8) 0.034(6) 0.025(6) 0.000(5) 0.013(5) -0.002(5)
C12A 0.049(8) 0.053(7) 0.039(7) 0.002(5) 0.022(6) -0.006(6)
N1A 0.049(6) 0.037(5) 0.023(5) -0.003(4) 0.012(4) 0.001(4)
N2A 0.039(6) 0.029(5) 0.039(5) -0.001(4) 0.016(4) 0.002(4)
N3A 0.035(6) 0.034(5) 0.036(5) -0.004(4) 0.014(4) -0.005(4)
N4A 0.048(6) 0.032(5) 0.031(5) 0.000(4) 0.011(5) -0.003(4)
O1B 0.063(6) 0.053(5) 0.029(4) -0.008(3) 0.014(4) -0.018(4)
O2B 0.063(5) 0.049(4) 0.033(4) -0.012(3) 0.028(4) -0.011(4)
O3B 0.059(5) 0.048(5) 0.035(4) -0.004(3) 0.020(4) 0.006(3)
O4B 0.062(6) 0.039(5) 0.036(5) 0.002(3) 0.020(4) 0.009(4)

loop_
_atom_type_symbol
_atom_type_description
_atom_type_scat_dispersion_real
_atom_type_scat_dispersion_imag
_atom_type_scat_source
C C 0.0033 0.0016 'International Tables Vol C Tables 4.2.6.8 and 6.1.1.4'
H H 0.0000 0.0000 'International Tables Vol C Tables 4.2.6.8 and 6.1.1.4'
N N 0.0061 0.0033 'International Tables Vol C Tables 4.2.6.8 and 6.1.1.4'
O O 0.0106 0.0060 'International Tables Vol C Tables 4.2.6.8 and 6.1.1.4'

loop_
_geom_angle_atom_site_label_1
_geom_angle_atom_site_label_2
_geom_angle_atom_site_label_3
_geom_angle
N1A C1A C2A 122.9(8)
O2B C1B O1B 127.8(10)
O2B C1B C2B 122.6(8)
O1B C1B C2B 109.6(8)
C3A C2A C1A 118.8(8)
C3B C2B C1B 115.2(8)
C2A C3A C4A 118.7(9)
C2A C3A C6A 119.4(8)
C4A C3A C6A 121.8(8)
C2B C3B C4B 113.6(8)
C5A C4A C3A 117.6(8)
C5B C4B C3B 108.9(8)
N1A C5A C4A 124.0(9)
O3B C5B O4B 123.6(10)
O3B C5B C4B 124.3(9)
O4B C5B C4B 112.1(9)
N2A C6A C3A 121.2(9)
N3A C7A C10A 117.3(8)
N4A C8A C9A 123.8(9)
C8A C9A C10A 118.7(9)
C11A C10A C9A 117.9(10)
C11A C10A C7A 122.4(8)
C9A C10A C7A 119.7(9)
C10A C11A C12A 119.5(9)
N4A C12A C11A 122.5(9)
C1A N1A C5A 117.8(8)
C6A N2A N3A 110.0(8)
C7A N3A N2A 110.2(8)
C8A N4A C12A 117.5(9)

loop_
_geom_bond_atom_site_label_1
_geom_bond_atom_site_label_2
_geom_bond_distance
C1A N1A 1.311(11)
C1A C2A 1.395(11)
C1B O2B 1.194(10)
C1B O1B 1.321(10)
C1B C2B 1.547(12)
C2A C3A 1.384(11)
C2B C3B 1.524(12)
C3A C4A 1.397(11)
C3A C6A 1.468(12)
C3B C4B 1.541(11)
C4A C5A 1.373(11)
C4B C5B 1.507(13)
C5A N1A 1.348(10)
C5B O3B 1.206(11)
C5B O4B 1.343(11)
C6A N2A 1.285(10)
C7A N3A 1.284(10)
C7A C10A 1.486(12)
C8A N4A 1.314(11)
C8A C9A 1.390(12)
C9A C10A 1.408(12)
C10A C11A 1.371(12)
C11A C12A 1.395(12)
C12A N4A 1.358(11)
N2A N3A 1.444(9)
